data_7205146
loop_
_publ_author_name
'Wu, De-Hong'
'Ge, Jia-Zhen'
'Cai, Hong-Lin'
'Zhang, Wen'
'Xiong, Ren-Gen'

_publ_section_title
;
 Organic salt of hydrogen l-tartaric acid: a novel
 wide-temperature-range ferroelectrics with a reversible phase
 transition
;
_journal_issue 1
_journal_name_full CrystEngComm
_journal_page_first 319
_journal_paper_doi 10.1039/c0ce00109k
_journal_volume 13
_journal_year 2011
_chemical_absolute_configuration syn
_chemical_formula_moiety 'C8 H12 N, C4 H5 O6'
_chemical_formula_sum 'C12 H17 N O6'
_chemical_formula_weight 271.27
_chemical_name_systematic
;
?
;
_space_group_IT_number 1
_symmetry_cell_setting triclinic
_symmetry_space_group_name_Hall 'P 1'
_symmetry_space_group_name_H-M 'P 1'
_atom_sites_solution_hydrogens geom
_atom_sites_solution_primary direct
_atom_sites_solution_secondary difmap
_audit_creation_method SHELXL-97
_cell_angle_alpha 95.276(2)
_cell_angle_beta 91.966(2)
_cell_angle_gamma 107.856(3)
_cell_formula_units_Z 4
_cell_length_a 7.4649(16)
_cell_length_b 11.9022(18)
_cell_length_c 14.8739(11)
_cell_measurement_reflns_used 3613
_cell_measurement_temperature 93(2)
_cell_measurement_theta_max 27.4700
_cell_measurement_theta_min 2.7566
_cell_volume 1249.8(3)
_computing_cell_refinement CrystalClear
_computing_data_collection 'CrystalClear (Rigaku, 2005)'
_computing_data_reduction CrystalClear
_computing_molecular_graphics 'SHELXTL (Sheldrick, 2008)'
_computing_publication_material SHELXTL
_computing_structure_refinement 'SHELXL-97 (Sheldrick, 2008)'
_computing_structure_solution 'SHELXS-97 (Sheldrick, 2008)'
_diffrn_ambient_temperature 93(2)
_diffrn_detector_area_resol_mean 13.6612
_diffrn_measured_fraction_theta_full 0.974
_diffrn_measured_fraction_theta_max 0.974
_diffrn_measurement_device_type 'Mercury2 (2x2 bin mode)'
_diffrn_measurement_method CCD_Profile_fitting
_diffrn_radiation_monochromator graphite
_diffrn_radiation_source 'fine-focus sealed tube'
_diffrn_radiation_type MoK\a
_diffrn_radiation_wavelength 0.71073
_diffrn_reflns_av_R_equivalents 0.0232
_diffrn_reflns_av_sigmaI/netI 0.0412
_diffrn_reflns_limit_h_max 9
_diffrn_reflns_limit_h_min -9
_diffrn_reflns_limit_k_max 15
_diffrn_reflns_limit_k_min -15
_diffrn_reflns_limit_l_max 19
_diffrn_reflns_limit_l_min -19
_diffrn_reflns_number 10388
_diffrn_reflns_theta_full 27.49
_diffrn_reflns_theta_max 27.49
_diffrn_reflns_theta_min 2.76
_exptl_absorpt_coefficient_mu 0.116
_exptl_absorpt_correction_T_max 0.970
_exptl_absorpt_correction_T_min 0.962
_exptl_absorpt_correction_type multi-scan
_exptl_absorpt_process_details 'CrystalClear (Rigaku, 2005)'
_exptl_crystal_colour colorless
_exptl_crystal_density_diffrn 1.442
_exptl_crystal_density_method 'not measured'
_exptl_crystal_description block
_exptl_crystal_F_000 576
_exptl_crystal_size_max 0.36
_exptl_crystal_size_mid 0.32
_exptl_crystal_size_min 0.30
_refine_diff_density_max 0.228
_refine_diff_density_min -0.254
_refine_diff_density_rms 0.045
_refine_ls_abs_structure_details 'Flack H D (1983), Acta Cryst. A39, 876-881'
_refine_ls_abs_structure_Flack 10(10)
_refine_ls_extinction_method none
_refine_ls_goodness_of_fit_ref 1.081
_refine_ls_hydrogen_treatment constr
_refine_ls_matrix_type full
_refine_ls_number_parameters 705
_refine_ls_number_reflns 5593
_refine_ls_number_restraints 3
_refine_ls_restrained_S_all 1.081
_refine_ls_R_factor_all 0.0450
_refine_ls_R_factor_gt 0.0362
_refine_ls_shift/su_max 0.000
_refine_ls_shift/su_mean 0.000
_refine_ls_structure_factor_coef Fsqd
_refine_ls_weighting_details 'calc w=1/[\s^2^(Fo^2^)+(0.0323P)^2^+0.0000P] where P=(Fo^2^+2Fc^2^)/3'
_refine_ls_weighting_scheme calc
_refine_ls_wR_factor_gt 0.0725
_refine_ls_wR_factor_ref 0.0759
_reflns_number_gt 4617
_reflns_number_total 5593
_reflns_threshold_expression >2sigma(I)
_cod_data_source_file C0CE00109K.TXT
_cod_data_source_block wudh_LTP(93K)
_cod_database_code 7205146

loop_
_symmetry_equiv_pos_as_xyz
'x, y, z'

loop_
_atom_site_label
_atom_site_type_symbol
_atom_site_fract_x
_atom_site_fract_y
_atom_site_fract_z
_atom_site_U_iso_or_equiv
_atom_site_adp_type
_atom_site_occupancy
_atom_site_symmetry_multiplicity
_atom_site_calc_flag
_atom_site_refinement_flags
_atom_site_disorder_assembly
_atom_site_disorder_group
C1 C 0.7926(4) 0.1666(3) 0.51988(19) 0.0231(7) Uani 1 1 d . . .
H1A H 0.8947 0.2226 0.4945 0.035 Uiso 1 1 calc R . .
H1B H 0.8203 0.1694 0.5837 0.035 Uiso 1 1 calc R . .
H1C H 0.6786 0.1863 0.5098 0.035 Uiso 1 1 calc R . .
C2 C 0.7677(4) 0.0424(3) 0.47485(18) 0.0191(7) Uani 1 1 d . . .
H2A H 0.6597 -0.0124 0.4987 0.023 Uiso 1 1 calc R . .
H2B H 0.8779 0.0203 0.4916 0.023 Uiso 1 1 calc R . .
C3 C 0.7394(4) 0.0273(3) 0.37206(19) 0.0149(6) Uani 1 1 d . . .
C4 C 0.7149(4) -0.0837(2) 0.32471(19) 0.0164(6) Uani 1 1 d . . .
H4 H 0.7138 -0.1474 0.3567 0.020 Uiso 1 1 calc R . .
C5 C 0.6919(4) -0.1012(3) 0.23056(19) 0.0153(6) Uani 1 1 d . . .
H5 H 0.6753 -0.1758 0.1999 0.018 Uiso 1 1 calc R . .
C6 C 0.6941(4) -0.0058(2) 0.18330(18) 0.0115(6) Uani 1 1 d . . .
C7 C 0.7187(4) 0.1054(2) 0.22851(18) 0.0134(6) Uani 1 1 d . . .
H7 H 0.7204 0.1691 0.1963 0.016 Uiso 1 1 calc R . .
C8 C 0.7408(4) 0.1212(3) 0.32298(19) 0.0151(6) Uani 1 1 d . . .
H8 H 0.7567 0.1958 0.3534 0.018 Uiso 1 1 calc R . .
C9 C 0.2151(5) -0.0693(3) 0.2693(2) 0.0273(7) Uani 1 1 d . . .
H9A H 0.3210 -0.0906 0.2917 0.041 Uiso 1 1 calc R . .
H9B H 0.2142 -0.0719 0.2046 0.041 Uiso 1 1 calc R . .
H9C H 0.1005 -0.1242 0.2860 0.041 Uiso 1 1 calc R . .
C10 C 0.2302(4) 0.0550(3) 0.30969(18) 0.0216(7) Uani 1 1 d . . .
H10A H 0.1177 0.0728 0.2900 0.026 Uiso 1 1 calc R . .
H10B H 0.3369 0.1105 0.2855 0.026 Uiso 1 1 calc R . .
C11 C 0.2538(4) 0.0759(3) 0.41240(19) 0.0151(6) Uani 1 1 d . . .
C12 C 0.2796(4) 0.1890(3) 0.45507(19) 0.0178(6) Uani 1 1 d . . .
H12 H 0.2840 0.2505 0.4200 0.021 Uiso 1 1 calc R . .
C13 C 0.2990(4) 0.2127(2) 0.54900(18) 0.0145(6) Uani 1 1 d . . .
H13 H 0.3142 0.2888 0.5764 0.017 Uiso 1 1 calc R . .
C14 C 0.2953(4) 0.1216(2) 0.60070(18) 0.0121(6) Uani 1 1 d . . .
C15 C 0.2728(4) 0.0083(2) 0.56064(19) 0.0151(6) Uani 1 1 d . . .
H15 H 0.2715 -0.0526 0.5958 0.018 Uiso 1 1 calc R . .
C16 C 0.2523(4) -0.0130(3) 0.46661(19) 0.0164(6) Uani 1 1 d . . .
H16 H 0.2370 -0.0891 0.4394 0.020 Uiso 1 1 calc R . .
C17 C 0.3541(4) 0.6712(3) 0.52004(19) 0.0226(7) Uani 1 1 d . . .
H17A H 0.4746 0.6928 0.4943 0.034 Uiso 1 1 calc R . .
H17B H 0.3718 0.6694 0.5841 0.034 Uiso 1 1 calc R . .
H17C H 0.2915 0.7285 0.5090 0.034 Uiso 1 1 calc R . .
C18 C 0.2341(4) 0.5487(3) 0.47671(18) 0.0177(6) Uani 1 1 d . . .
H18A H 0.2885 0.4902 0.4965 0.021 Uiso 1 1 calc R . .
H18B H 0.1089 0.5316 0.4990 0.021 Uiso 1 1 calc R . .
C19 C 0.2146(4) 0.5340(3) 0.37374(18) 0.0142(6) Uani 1 1 d . . .
C20 C 0.1277(4) 0.4219(2) 0.32849(18) 0.0155(6) Uani 1 1 d . . .
H20 H 0.0817 0.3581 0.3620 0.019 Uiso 1 1 calc R . .
C21 C 0.1072(4) 0.4020(2) 0.23416(19) 0.0153(6) Uani 1 1 d . . .
H21 H 0.0496 0.3261 0.2051 0.018 Uiso 1 1 calc R . .
C22 C 0.1744(4) 0.4979(2) 0.18460(17) 0.0117(6) Uani 1 1 d . . .
C23 C 0.2595(4) 0.6112(2) 0.22777(18) 0.0145(6) Uani 1 1 d . . .
H23 H 0.3020 0.6752 0.1942 0.017 Uiso 1 1 calc R . .
C24 C 0.2809(4) 0.6283(3) 0.32246(18) 0.0154(6) Uani 1 1 d . . .
H24 H 0.3405 0.7040 0.3514 0.018 Uiso 1 1 calc R . .
C25 C 0.6340(5) 0.4241(3) 0.2734(2) 0.0284(8) Uani 1 1 d . . .
H25A H 0.6916 0.3699 0.2967 0.043 Uiso 1 1 calc R . .
H25B H 0.6363 0.4180 0.2087 0.043 Uiso 1 1 calc R . .
H25C H 0.5057 0.4047 0.2900 0.043 Uiso 1 1 calc R . .
C26 C 0.7412(4) 0.5490(3) 0.31256(18) 0.0215(7) Uani 1 1 d . . .
H26A H 0.6787 0.6021 0.2898 0.026 Uiso 1 1 calc R . .
H26B H 0.8665 0.5698 0.2902 0.026 Uiso 1 1 calc R . .
C27 C 0.7617(4) 0.5719(3) 0.41579(19) 0.0168(6) Uani 1 1 d . . .
C28 C 0.8568(4) 0.6853(3) 0.45711(19) 0.0186(6) Uani 1 1 d . . .
H28 H 0.9089 0.7456 0.4213 0.022 Uiso 1 1 calc R . .
C29 C 0.8757(4) 0.7106(2) 0.55038(19) 0.0166(6) Uani 1 1 d . . .
H29 H 0.9391 0.7871 0.5769 0.020 Uiso 1 1 calc R . .
C30 C 0.7990(4) 0.6203(2) 0.60331(18) 0.0123(6) Uani 1 1 d . . .
C31 C 0.7096(4) 0.5063(2) 0.56440(19) 0.0150(6) Uani 1 1 d . . .
H31 H 0.6628 0.4455 0.6006 0.018 Uiso 1 1 calc R . .
C32 C 0.6897(4) 0.4826(3) 0.4710(2) 0.0186(7) Uani 1 1 d . . .
H32 H 0.6273 0.4058 0.4448 0.022 Uiso 1 1 calc R . .
C33 C 0.6678(4) 0.2735(2) -0.00260(17) 0.0109(5) Uani 1 1 d . . .
C34 C 0.4601(3) 0.2692(2) -0.01664(17) 0.0110(5) Uani 1 1 d . . .
H34 H 0.4300 0.2713 -0.0810 0.013 Uiso 1 1 calc R . .
C35 C 0.3294(4) 0.1559(2) 0.01458(18) 0.0125(5) Uani 1 1 d . . .
H35 H 0.3249 0.0888 -0.0298 0.015 Uiso 1 1 calc R . .
C36 C 0.1315(4) 0.1630(2) 0.02283(17) 0.0107(5) Uani 1 1 d . . .
C37 C 1.1867(4) 0.7733(2) -0.00396(18) 0.0133(6) Uani 1 1 d . . .
C38 C 0.9796(3) 0.7715(2) -0.01731(17) 0.0105(5) Uani 1 1 d . . .
H38 H 0.9491 0.7749 -0.0814 0.013 Uiso 1 1 calc R . .
C39 C 0.8498(4) 0.6563(2) 0.01318(17) 0.0127(6) Uani 1 1 d . . .
H39 H 0.8475 0.5897 -0.0314 0.015 Uiso 1 1 calc R . .
C40 C 0.6506(4) 0.6605(2) 0.02152(18) 0.0119(6) Uani 1 1 d . . .
C41 C 0.3565(4) 0.4677(2) 0.75071(17) 0.0108(5) Uani 1 1 d . . .
C42 C 0.1422(3) 0.4379(2) 0.73262(18) 0.0100(5) Uani 1 1 d . . .
H42 H 0.1014 0.3810 0.6783 0.012 Uiso 1 1 calc R . .
C43 C 0.0387(3) 0.3822(2) 0.81306(17) 0.0102(5) Uani 1 1 d . . .
H43 H 0.0593 0.3053 0.8169 0.012 Uiso 1 1 calc R . .
C44 C -0.1722(4) 0.3598(2) 0.78958(17) 0.0110(5) Uani 1 1 d . . .
C45 C 0.8603(4) 0.9676(2) 0.75006(17) 0.0117(6) Uani 1 1 d . . .
C46 C 0.6468(3) 0.9368(2) 0.73183(18) 0.0118(5) Uani 1 1 d . . .
H46 H 0.6069 0.8799 0.6775 0.014 Uiso 1 1 calc R . .
C47 C 0.5415(4) 0.8807(2) 0.81243(17) 0.0109(5) Uani 1 1 d . . .
H47 H 0.5610 0.8034 0.8164 0.013 Uiso 1 1 calc R . .
C48 C 0.3327(4) 0.8599(2) 0.78777(17) 0.0111(6) Uani 1 1 d . . .
N1 N 0.6674(3) -0.0234(2) 0.08424(14) 0.0130(5) Uani 1 1 d . . .
H1D H 0.7512 -0.0559 0.0618 0.020 Uiso 1 1 calc R . .
H1E H 0.6834 0.0463 0.0631 0.020 Uiso 1 1 calc R . .
H1F H 0.5513 -0.0713 0.0678 0.020 Uiso 1 1 calc R . .
N2 N 0.3146(3) 0.14375(19) 0.69966(14) 0.0111(5) Uani 1 1 d . . .
H2C H 0.3543 0.2216 0.7161 0.017 Uiso 1 1 calc R . .
H2D H 0.3979 0.1113 0.7211 0.017 Uiso 1 1 calc R . .
H2E H 0.2034 0.1117 0.7219 0.017 Uiso 1 1 calc R . .
N3 N 0.8160(3) 0.6445(2) 0.70213(14) 0.0121(5) Uani 1 1 d . . .
H3A H 0.7032 0.6159 0.7238 0.018 Uiso 1 1 calc R . .
H3B H 0.8605 0.7225 0.7177 0.018 Uiso 1 1 calc R . .
H3C H 0.8947 0.6098 0.7249 0.018 Uiso 1 1 calc R . .
N4 N 0.1543(3) 0.4778(2) 0.08564(14) 0.0121(5) Uani 1 1 d . . .
H4A H 0.2385 0.4439 0.0657 0.018 Uiso 1 1 calc R . .
H4B H 0.1737 0.5470 0.0631 0.018 Uiso 1 1 calc R . .
H4C H 0.0385 0.4304 0.0680 0.018 Uiso 1 1 calc R . .
O1 O 0.7125(3) 0.18781(16) -0.04199(13) 0.0169(5) Uani 1 1 d . . .
O2 O 0.7739(3) 0.35920(16) 0.04782(12) 0.0148(4) Uani 1 1 d . . .
O3 O 0.4347(2) 0.37039(15) 0.03398(13) 0.0155(4) Uani 1 1 d . . .
H3 H 0.5329 0.4079 0.0636 0.023 Uiso 1 1 calc R . .
O4 O 0.4009(3) 0.13662(17) 0.09951(12) 0.0178(4) Uani 1 1 d . . .
H4D H 0.3188 0.1287 0.1358 0.027 Uiso 1 1 calc R . .
O5 O 0.0566(2) 0.18522(17) -0.05147(12) 0.0158(4) Uani 1 1 d . . .
H5A H -0.0450 0.1953 -0.0415 0.024 Uiso 1 1 calc R . .
O6 O 0.0562(3) 0.15034(16) 0.09441(12) 0.0190(4) Uani 1 1 d . . .
O7 O 1.2302(3) 0.68915(17) -0.04563(13) 0.0181(5) Uani 1 1 d . . .
O8 O 1.2926(3) 0.85787(16) 0.04745(13) 0.0159(4) Uani 1 1 d . . .
O9 O 0.9547(2) 0.87134(15) 0.03506(12) 0.0149(4) Uani 1 1 d . . .
H9 H 1.0505 0.9053 0.0676 0.022 Uiso 1 1 calc R . .
O10 O 0.9235(3) 0.63813(17) 0.09807(12) 0.0163(4) Uani 1 1 d . . .
H10 H 0.8380 0.6197 0.1323 0.024 Uiso 1 1 calc R . .
O11 O 0.5773(2) 0.68887(17) -0.05064(12) 0.0173(4) Uani 1 1 d . . .
H11 H 0.4690 0.6881 -0.0423 0.026 Uiso 1 1 calc R . .
O12 O 0.5696(3) 0.63732(16) 0.09085(12) 0.0194(5) Uani 1 1 d . . .
O13 O 0.4530(2) 0.57215(15) 0.74714(12) 0.0144(4) Uani 1 1 d . . .
O14 O 0.4174(2) 0.38270(15) 0.76634(12) 0.0150(4) Uani 1 1 d . . .
O15 O 0.0963(2) 0.54134(15) 0.71836(13) 0.0137(4) Uani 1 1 d . . .
H15A H 0.1922 0.5988 0.7251 0.021 Uiso 1 1 calc R . .
O16 O 0.1069(2) 0.45306(15) 0.89547(11) 0.0134(4) Uani 1 1 d . . .
H16A H 0.1110 0.5217 0.8900 0.020 Uiso 1 1 calc R . .
O17 O -0.2428(3) 0.43697(16) 0.83117(13) 0.0135(4) Uani 1 1 d . . .
H17 H -0.3547 0.4205 0.8148 0.020 Uiso 1 1 calc R . .
O18 O -0.2600(3) 0.27975(16) 0.73294(12) 0.0145(4) Uani 1 1 d . . .
O19 O 0.9564(2) 1.07244(15) 0.74521(12) 0.0148(4) Uani 1 1 d . . .
O20 O 0.9225(2) 0.88360(15) 0.76718(13) 0.0155(4) Uani 1 1 d . . .
O21 O 0.5987(2) 1.03966(16) 0.71748(13) 0.0148(4) Uani 1 1 d . . .
H21A H 0.6943 1.0973 0.7228 0.022 Uiso 1 1 calc R . .
O22 O 0.6108(2) 0.95199(15) 0.89428(11) 0.0130(4) Uani 1 1 d . . .
H22 H 0.6048 1.0190 0.8902 0.020 Uiso 1 1 calc R . .
O23 O 0.2610(3) 0.93510(16) 0.83135(13) 0.0150(4) Uani 1 1 d . . .
H23A H 0.1511 0.9216 0.8125 0.022 Uiso 1 1 calc R . .
O24 O 0.2466(3) 0.78215(16) 0.72876(12) 0.0147(4) Uani 1 1 d . . .

loop_
_atom_site_aniso_label
_atom_site_aniso_U_11
_atom_site_aniso_U_22
_atom_site_aniso_U_33
_atom_site_aniso_U_23
_atom_site_aniso_U_13
_atom_site_aniso_U_12
C1 0.0178(15) 0.0398(19) 0.0113(14) 0.0014(13) 0.0009(12) 0.0088(14)
C2 0.0152(14) 0.0308(17) 0.0108(13) 0.0037(12) 0.0006(11) 0.0060(13)
C3 0.0101(13) 0.0206(15) 0.0138(14) 0.0023(11) -0.0004(11) 0.0047(12)
C4 0.0146(14) 0.0166(14) 0.0183(14) 0.0049(11) -0.0008(12) 0.0048(12)
C5 0.0119(13) 0.0152(14) 0.0195(15) -0.0008(11) 0.0009(11) 0.0058(11)
C6 0.0094(13) 0.0139(14) 0.0108(13) 0.0019(10) -0.0001(11) 0.0030(11)
C7 0.0124(14) 0.0131(14) 0.0139(14) 0.0017(11) -0.0017(11) 0.0029(11)
C8 0.0104(14) 0.0164(15) 0.0169(14) -0.0061(11) -0.0024(11) 0.0045(11)
C9 0.0250(17) 0.044(2) 0.0157(15) -0.0021(14) 0.0014(13) 0.0161(15)
C10 0.0156(15) 0.0347(18) 0.0153(15) 0.0042(13) 0.0007(12) 0.0088(14)
C11 0.0072(13) 0.0241(16) 0.0135(14) 0.0032(11) 0.0011(11) 0.0039(12)
C12 0.0153(15) 0.0236(16) 0.0184(15) 0.0106(12) 0.0046(12) 0.0089(12)
C13 0.0139(14) 0.0119(13) 0.0187(14) 0.0034(11) 0.0021(11) 0.0046(11)
C14 0.0060(12) 0.0153(14) 0.0154(14) 0.0012(11) -0.0001(11) 0.0043(11)
C15 0.0119(14) 0.0155(14) 0.0184(14) 0.0051(11) 0.0010(11) 0.0044(11)
C16 0.0163(15) 0.0152(15) 0.0186(15) 0.0026(11) 0.0019(12) 0.0059(12)
C17 0.0201(16) 0.0338(18) 0.0138(14) -0.0038(13) -0.0008(12) 0.0101(14)
C18 0.0150(14) 0.0277(17) 0.0127(14) 0.0020(12) 0.0004(12) 0.0099(13)
C19 0.0097(13) 0.0234(16) 0.0096(13) 0.0018(11) 0.0004(11) 0.0056(12)
C20 0.0158(14) 0.0158(14) 0.0161(14) 0.0058(11) 0.0009(11) 0.0056(11)
C21 0.0157(14) 0.0124(14) 0.0175(14) 0.0003(11) -0.0010(11) 0.0046(11)
C22 0.0067(12) 0.0185(15) 0.0111(13) -0.0013(11) -0.0006(10) 0.0064(11)
C23 0.0148(14) 0.0151(14) 0.0132(14) 0.0034(11) 0.0038(11) 0.0031(11)
C24 0.0144(14) 0.0175(15) 0.0122(13) -0.0017(11) -0.0010(11) 0.0032(12)
C25 0.0248(17) 0.049(2) 0.0125(15) -0.0014(14) -0.0025(13) 0.0148(16)
C26 0.0181(15) 0.0365(19) 0.0157(15) 0.0084(13) 0.0047(12) 0.0149(14)
C27 0.0125(14) 0.0254(17) 0.0166(14) 0.0066(12) 0.0013(11) 0.0106(12)
C28 0.0141(14) 0.0223(16) 0.0225(15) 0.0117(12) 0.0042(12) 0.0073(12)
C29 0.0114(13) 0.0145(14) 0.0232(15) 0.0014(12) 0.0009(12) 0.0033(11)
C30 0.0084(13) 0.0167(15) 0.0119(13) 0.0049(11) -0.0018(11) 0.0033(11)
C31 0.0129(14) 0.0145(14) 0.0167(14) 0.0053(11) 0.0014(11) 0.0017(11)
C32 0.0150(15) 0.0181(16) 0.0222(16) 0.0006(12) 0.0020(12) 0.0048(12)
C33 0.0102(13) 0.0117(13) 0.0112(13) 0.0042(10) -0.0003(10) 0.0030(10)
C34 0.0083(12) 0.0127(13) 0.0125(13) -0.0017(10) 0.0007(10) 0.0047(10)
C35 0.0124(13) 0.0116(13) 0.0142(13) 0.0025(10) -0.0009(10) 0.0048(10)
C36 0.0098(13) 0.0073(12) 0.0131(13) -0.0012(10) -0.0005(10) 0.0007(10)
C37 0.0103(13) 0.0178(15) 0.0122(13) 0.0052(11) 0.0014(10) 0.0037(11)
C38 0.0108(13) 0.0099(13) 0.0103(12) 0.0005(10) -0.0004(10) 0.0029(10)
C39 0.0139(13) 0.0140(14) 0.0109(13) 0.0006(10) 0.0001(10) 0.0057(11)
C40 0.0119(13) 0.0067(13) 0.0146(13) -0.0013(10) -0.0002(11) 0.0000(10)
C41 0.0078(12) 0.0158(14) 0.0085(13) -0.0002(10) 0.0019(10) 0.0035(11)
C42 0.0058(11) 0.0094(13) 0.0152(13) 0.0008(10) 0.0006(10) 0.0027(9)
C43 0.0071(12) 0.0108(13) 0.0118(13) -0.0001(10) -0.0012(10) 0.0024(10)
C44 0.0091(12) 0.0112(14) 0.0142(13) 0.0040(11) 0.0010(10) 0.0046(10)
C45 0.0098(13) 0.0164(14) 0.0086(13) 0.0002(10) 0.0022(10) 0.0038(11)
C46 0.0094(12) 0.0125(13) 0.0146(13) 0.0028(10) 0.0006(10) 0.0045(10)
C47 0.0115(13) 0.0111(13) 0.0112(13) 0.0001(10) -0.0007(10) 0.0056(10)
C48 0.0100(13) 0.0086(13) 0.0161(14) 0.0068(11) 0.0049(11) 0.0029(10)
N1 0.0094(11) 0.0176(13) 0.0109(11) 0.0008(9) -0.0004(9) 0.0028(10)
N2 0.0094(11) 0.0111(12) 0.0131(11) 0.0013(9) 0.0015(9) 0.0036(9)
N3 0.0097(11) 0.0107(12) 0.0162(12) 0.0023(9) 0.0001(9) 0.0035(9)
N4 0.0103(11) 0.0158(12) 0.0102(11) -0.0020(9) 0.0001(9) 0.0052(9)
O1 0.0107(10) 0.0152(10) 0.0251(11) -0.0050(9) 0.0003(8) 0.0067(8)
O2 0.0109(9) 0.0174(10) 0.0147(10) -0.0020(8) 0.0006(8) 0.0034(8)
O3 0.0115(9) 0.0129(10) 0.0219(10) -0.0021(8) -0.0006(8) 0.0050(8)
O4 0.0182(10) 0.0220(11) 0.0146(10) 0.0065(8) -0.0019(8) 0.0075(9)
O5 0.0097(9) 0.0229(11) 0.0164(10) 0.0039(8) 0.0014(8) 0.0070(8)
O6 0.0143(10) 0.0216(11) 0.0190(10) 0.0012(8) 0.0049(8) 0.0023(8)
O7 0.0105(10) 0.0169(11) 0.0273(12) -0.0056(9) 0.0007(9) 0.0072(8)
O8 0.0112(10) 0.0169(10) 0.0171(10) -0.0043(8) 0.0001(8) 0.0024(8)
O9 0.0123(9) 0.0126(9) 0.0208(10) -0.0016(8) -0.0013(8) 0.0064(8)
O10 0.0169(10) 0.0183(10) 0.0159(10) 0.0060(8) 0.0002(8) 0.0075(8)
O11 0.0097(9) 0.0256(11) 0.0198(10) 0.0057(8) 0.0014(8) 0.0093(8)
O12 0.0147(10) 0.0263(12) 0.0159(10) 0.0036(8) 0.0032(8) 0.0041(8)
O13 0.0078(8) 0.0136(10) 0.0217(10) 0.0029(8) 0.0022(7) 0.0028(7)
O14 0.0096(9) 0.0143(10) 0.0222(10) -0.0004(8) -0.0004(7) 0.0059(7)
O15 0.0093(9) 0.0115(9) 0.0219(10) 0.0069(8) 0.0020(8) 0.0038(7)
O16 0.0149(9) 0.0132(9) 0.0121(9) 0.0005(7) -0.0017(7) 0.0050(8)
O17 0.0086(9) 0.0170(10) 0.0158(10) -0.0020(8) -0.0012(8) 0.0064(8)
O18 0.0097(9) 0.0156(10) 0.0162(10) -0.0040(8) -0.0023(8) 0.0031(8)
O19 0.0085(9) 0.0155(10) 0.0199(10) 0.0030(8) 0.0014(7) 0.0027(7)
O20 0.0098(9) 0.0129(10) 0.0246(10) -0.0001(8) -0.0019(8) 0.0056(7)
O21 0.0095(9) 0.0126(10) 0.0229(10) 0.0076(8) 0.0004(8) 0.0030(7)
O22 0.0146(9) 0.0139(10) 0.0103(9) 0.0003(7) -0.0017(7) 0.0044(8)
O23 0.0092(9) 0.0167(11) 0.0191(10) -0.0022(8) -0.0005(8) 0.0054(8)
O24 0.0113(9) 0.0146(10) 0.0166(10) -0.0019(8) -0.0026(8) 0.0032(8)

loop_
_atom_type_symbol
_atom_type_description
_atom_type_scat_dispersion_real
_atom_type_scat_dispersion_imag
_atom_type_scat_source
C C 0.0033 0.0000 'International Tables Vol C Tables 4.2.6.8 and 6.1.1.4'
H H 0.0000 0.0000 'International Tables Vol C Tables 4.2.6.8 and 6.1.1.4'
N N 0.0061 0.0000 'International Tables Vol C Tables 4.2.6.8 and 6.1.1.4'
O O 0.0106 0.0000 'International Tables Vol C Tables 4.2.6.8 and 6.1.1.4'

loop_
_geom_angle_atom_site_label_1
_geom_angle_atom_site_label_2
_geom_angle_atom_site_label_3
_geom_angle
_geom_angle_site_symmetry_1
_geom_angle_site_symmetry_3
_geom_angle_publ_flag
C2 C1 H1A 109.5 . . ?
C2 C1 H1B 109.5 . . ?
H1A C1 H1B 109.5 . . ?
C2 C1 H1C 109.5 . . ?
H1A C1 H1C 109.5 . . ?
H1B C1 H1C 109.5 . . ?
C1 C2 C3 115.3(2) . . ?
C1 C2 H2A 108.4 . . ?
C3 C2 H2A 108.4 . . ?
C1 C2 H2B 108.4 . . ?
C3 C2 H2B 108.4 . . ?
H2A C2 H2B 107.5 . . ?
C8 C3 C4 118.3(3) . . ?
C8 C3 C2 122.2(2) . . ?
C4 C3 C2 119.5(3) . . ?
C5 C4 C3 121.5(3) . . ?
C5 C4 H4 119.3 . . ?
C3 C4 H4 119.3 . . ?
C6 C5 C4 118.9(3) . . ?
C6 C5 H5 120.5 . . ?
C4 C5 H5 120.5 . . ?
C7 C6 C5 120.8(2) . . ?
C7 C6 N1 119.7(2) . . ?
C5 C6 N1 119.5(2) . . ?
C6 C7 C8 119.4(3) . . ?
C6 C7 H7 120.3 . . ?
C8 C7 H7 120.3 . . ?
C3 C8 C7 121.0(3) . . ?
C3 C8 H8 119.5 . . ?
C7 C8 H8 119.5 . . ?
C10 C9 H9A 109.5 . . ?
C10 C9 H9B 109.5 . . ?
H9A C9 H9B 109.5 . . ?
C10 C9 H9C 109.5 . . ?
H9A C9 H9C 109.5 . . ?
H9B C9 H9C 109.5 . . ?
C9 C10 C11 115.4(3) . . ?
C9 C10 H10A 108.4 . . ?
C11 C10 H10A 108.4 . . ?
C9 C10 H10B 108.4 . . ?
C11 C10 H10B 108.4 . . ?
H10A C10 H10B 107.5 . . ?
C16 C11 C12 117.6(3) . . ?
C16 C11 C10 123.1(3) . . ?
C12 C11 C10 119.3(3) . . ?
C11 C12 C13 121.7(3) . . ?
C11 C12 H12 119.1 . . ?
C13 C12 H12 119.1 . . ?
C14 C13 C12 119.0(3) . . ?
C14 C13 H13 120.5 . . ?
C12 C13 H13 120.5 . . ?
C13 C14 C15 121.0(3) . . ?
C13 C14 N2 120.2(2) . . ?
C15 C14 N2 118.8(2) . . ?
C14 C15 C16 118.8(3) . . ?
C14 C15 H15 120.6 . . ?
C16 C15 H15 120.6 . . ?
C11 C16 C15 122.0(3) . . ?
C11 C16 H16 119.0 . . ?
C15 C16 H16 119.0 . . ?
C18 C17 H17A 109.5 . . ?
C18 C17 H17B 109.5 . . ?
H17A C17 H17B 109.5 . . ?
C18 C17 H17C 109.5 . . ?
H17A C17 H17C 109.5 . . ?
H17B C17 H17C 109.5 . . ?
C19 C18 C17 115.3(2) . . ?
C19 C18 H18A 108.5 . . ?
C17 C18 H18A 108.5 . . ?
C19 C18 H18B 108.5 . . ?
C17 C18 H18B 108.5 . . ?
H18A C18 H18B 107.5 . . ?
C20 C19 C24 118.1(2) . . ?
C20 C19 C18 119.1(3) . . ?
C24 C19 C18 122.8(2) . . ?
C19 C20 C21 122.0(3) . . ?
C19 C20 H20 119.0 . . ?
C21 C20 H20 119.0 . . ?
C22 C21 C20 118.6(2) . . ?
C22 C21 H21 120.7 . . ?
C20 C21 H21 120.7 . . ?
C23 C22 C21 120.7(2) . . ?
C23 C22 N4 120.2(2) . . ?
C21 C22 N4 119.0(2) . . ?
C22 C23 C24 119.4(3) . . ?
C22 C23 H23 120.3 . . ?
C24 C23 H23 120.3 . . ?
C19 C24 C23 121.0(3) . . ?
C19 C24 H24 119.5 . . ?
C23 C24 H24 119.5 . . ?
C26 C25 H25A 109.5 . . ?
C26 C25 H25B 109.5 . . ?
H25A C25 H25B 109.5 . . ?
C26 C25 H25C 109.5 . . ?
H25A C25 H25C 109.5 . . ?
H25B C25 H25C 109.5 . . ?
C25 C26 C27 116.1(3) . . ?
C25 C26 H26A 108.3 . . ?
C27 C26 H26A 108.3 . . ?
C25 C26 H26B 108.3 . . ?
C27 C26 H26B 108.3 . . ?
H26A C26 H26B 107.4 . . ?
C28 C27 C32 118.0(3) . . ?
C28 C27 C26 119.6(3) . . ?
C32 C27 C26 122.4(3) . . ?
C29 C28 C27 121.6(3) . . ?
C29 C28 H28 119.2 . . ?
C27 C28 H28 119.2 . . ?
C30 C29 C28 118.9(3) . . ?
C30 C29 H29 120.5 . . ?
C28 C29 H29 120.5 . . ?
C31 C30 C29 120.8(3) . . ?
C31 C30 N3 119.0(2) . . ?
C29 C30 N3 120.2(2) . . ?
C30 C31 C32 119.6(3) . . ?
C30 C31 H31 120.2 . . ?
C32 C31 H31 120.2 . . ?
C31 C32 C27 121.0(3) . . ?
C31 C32 H32 119.5 . . ?
C27 C32 H32 119.5 . . ?
O2 C33 O1 126.5(2) . . ?
O2 C33 C34 116.9(2) . . ?
O1 C33 C34 116.6(2) . . ?
O3 C34 C35 109.8(2) . . ?
O3 C34 C33 108.8(2) . . ?
C35 C34 C33 110.4(2) . . ?
O3 C34 H34 109.2 . . ?
C35 C34 H34 109.2 . . ?
C33 C34 H34 109.2 . . ?
O4 C35 C36 109.4(2) . . ?
O4 C35 C34 109.7(2) . . ?
C36 C35 C34 111.3(2) . . ?
O4 C35 H35 108.8 . . ?
C36 C35 H35 108.8 . . ?
C34 C35 H35 108.8 . . ?
O6 C36 O5 125.4(3) . . ?
O6 C36 C35 120.7(2) . . ?
O5 C36 C35 113.8(2) . . ?
O8 C37 O7 127.0(3) . . ?
O8 C37 C38 116.1(2) . . ?
O7 C37 C38 116.8(2) . . ?
O9 C38 C39 109.9(2) . . ?
O9 C38 C37 109.4(2) . . ?
C39 C38 C37 109.1(2) . . ?
O9 C38 H38 109.5 . . ?
C39 C38 H38 109.5 . . ?
C37 C38 H38 109.5 . . ?
O10 C39 C40 109.6(2) . . ?
O10 C39 C38 108.8(2) . . ?
C40 C39 C38 111.7(2) . . ?
O10 C39 H39 108.9 . . ?
C40 C39 H39 108.9 . . ?
C38 C39 H39 108.9 . . ?
O12 C40 O11 124.9(3) . . ?
O12 C40 C39 120.9(2) . . ?
O11 C40 C39 114.2(2) . . ?
O13 C41 O14 126.4(2) . . ?
O13 C41 C42 116.8(2) . . ?
O14 C41 C42 116.8(2) . . ?
O15 C42 C43 109.5(2) . . ?
O15 C42 C41 110.1(2) . . ?
C43 C42 C41 110.3(2) . . ?
O15 C42 H42 108.9 . . ?
C43 C42 H42 108.9 . . ?
C41 C42 H42 108.9 . . ?
O16 C43 C44 113.9(2) . . ?
O16 C43 C42 112.1(2) . . ?
C44 C43 C42 106.1(2) . . ?
O16 C43 H43 108.2 . . ?
C44 C43 H43 108.2 . . ?
C42 C43 H43 108.2 . . ?
O18 C44 O17 124.2(2) . . ?
O18 C44 C43 121.0(2) . . ?
O17 C44 C43 114.7(2) . . ?
O19 C45 O20 126.3(2) . . ?
O19 C45 C46 116.8(2) . . ?
O20 C45 C46 116.9(2) . . ?
O21 C46 C45 110.3(2) . . ?
O21 C46 C47 109.0(2) . . ?
C45 C46 C47 110.8(2) . . ?
O21 C46 H46 108.9 . . ?
C45 C46 H46 108.9 . . ?
C47 C46 H46 108.9 . . ?
O22 C47 C48 114.5(2) . . ?
O22 C47 C46 111.3(2) . . ?
C48 C47 C46 105.5(2) . . ?
O22 C47 H47 108.4 . . ?
C48 C47 H47 108.4 . . ?
C46 C47 H47 108.4 . . ?
O24 C48 O23 124.4(2) . . ?
O24 C48 C47 120.9(2) . . ?
O23 C48 C47 114.6(2) . . ?
C6 N1 H1D 109.5 . . ?
C6 N1 H1E 109.5 . . ?
H1D N1 H1E 109.5 . . ?
C6 N1 H1F 109.5 . . ?
H1D N1 H1F 109.5 . . ?
H1E N1 H1F 109.5 . . ?
C14 N2 H2C 109.5 . . ?
C14 N2 H2D 109.5 . . ?
H2C N2 H2D 109.5 . . ?
C14 N2 H2E 109.5 . . ?
H2C N2 H2E 109.5 . . ?
H2D N2 H2E 109.5 . . ?
C30 N3 H3A 109.5 . . ?
C30 N3 H3B 109.5 . . ?
H3A N3 H3B 109.5 . . ?
C30 N3 H3C 109.5 . . ?
H3A N3 H3C 109.5 . . ?
H3B N3 H3C 109.5 . . ?
C22 N4 H4A 109.5 . . ?
C22 N4 H4B 109.5 . . ?
H4A N4 H4B 109.5 . . ?
C22 N4 H4C 109.5 . . ?
H4A N4 H4C 109.5 . . ?
H4B N4 H4C 109.5 . . ?
C34 O3 H3 109.5 . . ?
C35 O4 H4D 109.5 . . ?
C36 O5 H5A 109.5 . . ?
C38 O9 H9 109.5 . . ?
C39 O10 H10 109.5 . . ?
C40 O11 H11 109.5 . . ?
C42 O15 H15A 109.5 . . ?
C43 O16 H16A 109.5 . . ?
C44 O17 H17 109.5 . . ?
C46 O21 H21A 109.5 . . ?
C47 O22 H22 109.5 . . ?
C48 O23 H23A 109.5 . . ?

loop_
_geom_bond_atom_site_label_1
_geom_bond_atom_site_label_2
_geom_bond_distance
_geom_bond_site_symmetry_2
_geom_bond_publ_flag
C1 C2 1.519(4) . ?
C1 H1A 0.9600 . ?
C1 H1B 0.9600 . ?
C1 H1C 0.9600 . ?
C2 C3 1.523(4) . ?
C2 H2A 0.9700 . ?
C2 H2B 0.9700 . ?
C3 C8 1.388(4) . ?
C3 C4 1.395(4) . ?
C4 C5 1.394(4) . ?
C4 H4 0.9300 . ?
C5 C6 1.386(4) . ?
C5 H5 0.9300 . ?
C6 C7 1.385(4) . ?
C6 N1 1.467(3) . ?
C7 C8 1.398(4) . ?
C7 H7 0.9300 . ?
C8 H8 0.9300 . ?
C9 C10 1.514(4) . ?
C9 H9A 0.9600 . ?
C9 H9B 0.9600 . ?
C9 H9C 0.9600 . ?
C10 C11 1.520(4) . ?
C10 H10A 0.9700 . ?
C10 H10B 0.9700 . ?
C11 C16 1.385(4) . ?
C11 C12 1.389(4) . ?
C12 C13 1.393(4) . ?
C12 H12 0.9300 . ?
C13 C14 1.381(4) . ?
C13 H13 0.9300 . ?
C14 C15 1.381(4) . ?
C14 N2 1.465(3) . ?
C15 C16 1.393(4) . ?
C15 H15 0.9300 . ?
C16 H16 0.9300 . ?
C17 C18 1.527(4) . ?
C17 H17A 0.9600 . ?
C17 H17B 0.9600 . ?
C17 H17C 0.9600 . ?
C18 C19 1.522(4) . ?
C18 H18A 0.9700 . ?
C18 H18B 0.9700 . ?
C19 C20 1.389(4) . ?
C19 C24 1.389(4) . ?
C20 C21 1.396(4) . ?
C20 H20 0.9300 . ?
C21 C22 1.388(4) . ?
C21 H21 0.9300 . ?
C22 C23 1.386(4) . ?
C22 N4 1.464(3) . ?
C23 C24 1.401(4) . ?
C23 H23 0.9300 . ?
C24 H24 0.9300 . ?
C25 C26 1.507(4) . ?
C25 H25A 0.9600 . ?
C25 H25B 0.9600 . ?
C25 H25C 0.9600 . ?
C26 C27 1.529(4) . ?
C26 H26A 0.9700 . ?
C26 H26B 0.9700 . ?
C27 C28 1.390(4) . ?
C27 C32 1.390(4) . ?
C28 C29 1.385(4) . ?
C28 H28 0.9300 . ?
C29 C30 1.383(4) . ?
C29 H29 0.9300 . ?
C30 C31 1.377(4) . ?
C30 N3 1.465(3) . ?
C31 C32 1.385(4) . ?
C31 H31 0.9300 . ?
C32 H32 0.9300 . ?
C33 O2 1.247(3) . ?
C33 O1 1.267(3) . ?
C33 C34 1.542(4) . ?
C34 O3 1.426(3) . ?
C34 C35 1.525(3) . ?
C34 H34 0.9800 . ?
C35 O4 1.420(3) . ?
C35 C36 1.514(4) . ?
C35 H35 0.9800 . ?
C36 O6 1.221(3) . ?
C36 O5 1.306(3) . ?
C37 O8 1.246(3) . ?
C37 O7 1.262(3) . ?
C37 C38 1.545(4) . ?
C38 O9 1.424(3) . ?
C38 C39 1.535(3) . ?
C38 H38 0.9800 . ?
C39 O10 1.421(3) . ?
C39 C40 1.512(4) . ?
C39 H39 0.9800 . ?
C40 O12 1.224(3) . ?
C40 O11 1.306(3) . ?
C41 O13 1.238(3) . ?
C41 O14 1.266(3) . ?
C41 C42 1.538(3) . ?
C42 O15 1.407(3) . ?
C42 C43 1.537(3) . ?
C42 H42 0.9800 . ?
C43 O16 1.406(3) . ?
C43 C44 1.536(3) . ?
C43 H43 0.9800 . ?
C44 O18 1.216(3) . ?
C44 O17 1.311(3) . ?
C45 O19 1.244(3) . ?
C45 O20 1.266(3) . ?
C45 C46 1.531(3) . ?
C46 O21 1.409(3) . ?
C46 C47 1.546(3) . ?
C46 H46 0.9800 . ?
C47 O22 1.403(3) . ?
C47 C48 1.528(4) . ?
C47 H47 0.9800 . ?
C48 O24 1.219(3) . ?
C48 O23 1.311(3) . ?
N1 H1D 0.8900 . ?
N1 H1E 0.8900 . ?
N1 H1F 0.8900 . ?
N2 H2C 0.8900 . ?
N2 H2D 0.8900 . ?
N2 H2E 0.8900 . ?
N3 H3A 0.8900 . ?
N3 H3B 0.8900 . ?
N3 H3C 0.8900 . ?
N4 H4A 0.8900 . ?
N4 H4B 0.8900 . ?
N4 H4C 0.8900 . ?
O3 H3 0.8200 . ?
O4 H4D 0.8200 . ?
O5 H5A 0.8200 . ?
O9 H9 0.8200 . ?
O10 H10 0.8200 . ?
O11 H11 0.8200 . ?
O15 H15A 0.8200 . ?
O16 H16A 0.8200 . ?
O17 H17 0.8200 . ?
O21 H21A 0.8200 . ?
O22 H22 0.8200 . ?
O23 H23A 0.8200 . ?

loop_
_geom_hbond_atom_site_label_D
_geom_hbond_atom_site_label_H
_geom_hbond_atom_site_label_A
_geom_hbond_distance_DH
_geom_hbond_distance_HA
_geom_hbond_distance_DA
_geom_hbond_angle_DHA
_geom_hbond_site_symmetry_A
N1 H1D O9 0.89 2.00 2.879(3) 169.5 1_545
N1 H1E O1 0.89 2.37 3.217(3) 159.6 .
N1 H1F O8 0.89 1.86 2.730(3) 166.4 1_445
N2 H2C O14 0.89 1.90 2.784(3) 171.5 .
N2 H2D O21 0.89 1.94 2.781(3) 157.2 1_545
N2 H2E O19 0.89 1.81 2.677(3) 163.5 1_445
N3 H3A O13 0.89 1.83 2.708(3) 167.0 .
N3 H3B O20 0.89 1.90 2.778(3) 169.5 .
N3 H3C O15 0.89 1.92 2.746(3) 153.7 1_655
N4 H4A O3 0.89 1.97 2.860(3) 174.4 .
N4 H4B O7 0.89 2.40 3.250(3) 159.5 1_455
N4 H4B O10 0.89 2.48 2.936(3) 112.4 1_455
N4 H4C O2 0.89 1.90 2.767(3) 165.6 1_455
O3 H3 O2 0.82 2.07 2.579(3) 120.2 .
O3 H3 O12 0.82 2.65 3.051(3) 111.7 .
O4 H4D O6 0.82 2.13 2.627(3) 118.8 .
O5 H5A O1 0.82 1.78 2.587(3) 165.7 1_455
O9 H9 O8 0.82 2.08 2.578(3) 119.3 .
O10 H10 O12 0.82 2.15 2.637(3) 117.8 .
O11 H11 O7 0.82 1.79 2.596(3) 169.6 1_455
O15 H15A O13 0.82 2.09 2.589(2) 119.4 .
O15 H15A O24 0.82 2.09 2.726(3) 134.3 .
O16 H16A O7 0.82 2.05 2.723(3) 139.8 1_456
O17 H17 O14 0.82 1.73 2.548(3) 172.7 1_455
O21 H21A O18 0.82 2.08 2.710(3) 133.2 1_665
O21 H21A O19 0.82 2.09 2.590(2) 119.4 .
O22 H22 O1 0.82 2.07 2.740(3) 138.8 1_566
O23 H23A O20 0.82 1.72 2.540(3) 175.2 1_455

loop_
_geom_torsion_atom_site_label_1
_geom_torsion_atom_site_label_2
_geom_torsion_atom_site_label_3
_geom_torsion_atom_site_label_4
_geom_torsion
_geom_torsion_site_symmetry_1
_geom_torsion_site_symmetry_2
_geom_torsion_site_symmetry_3
_geom_torsion_site_symmetry_4
_geom_torsion_publ_flag
C1 C2 C3 C8 1.5(4) . . . . ?
C1 C2 C3 C4 -179.9(3) . . . . ?
C8 C3 C4 C5 -0.1(4) . . . . ?
C2 C3 C4 C5 -178.8(2) . . . . ?
C3 C4 C5 C6 0.2(4) . . . . ?
C4 C5 C6 C7 0.0(4) . . . . ?
C4 C5 C6 N1 -179.1(2) . . . . ?
C5 C6 C7 C8 -0.2(4) . . . . ?
N1 C6 C7 C8 178.9(2) . . . . ?
C4 C3 C8 C7 -0.1(4) . . . . ?
C2 C3 C8 C7 178.6(3) . . . . ?
C6 C7 C8 C3 0.3(4) . . . . ?
C9 C10 C11 C16 -3.2(4) . . . . ?
C9 C10 C11 C12 176.4(3) . . . . ?
C16 C11 C12 C13 -1.5(4) . . . . ?
C10 C11 C12 C13 179.0(3) . . . . ?
C11 C12 C13 C14 1.0(4) . . . . ?
C12 C13 C14 C15 0.0(4) . . . . ?
C12 C13 C14 N2 -179.8(2) . . . . ?
C13 C14 C15 C16 -0.6(4) . . . . ?
N2 C14 C15 C16 179.3(2) . . . . ?
C12 C11 C16 C15 0.9(4) . . . . ?
C10 C11 C16 C15 -179.5(3) . . . . ?
C14 C15 C16 C11 0.1(4) . . . . ?
C17 C18 C19 C20 172.2(3) . . . . ?
C17 C18 C19 C24 -7.6(4) . . . . ?
C24 C19 C20 C21 0.5(4) . . . . ?
C18 C19 C20 C21 -179.3(3) . . . . ?
C19 C20 C21 C22 -0.6(4) . . . . ?
C20 C21 C22 C23 -0.3(4) . . . . ?
C20 C21 C22 N4 179.7(2) . . . . ?
C21 C22 C23 C24 1.3(4) . . . . ?
N4 C22 C23 C24 -178.7(3) . . . . ?
C20 C19 C24 C23 0.5(4) . . . . ?
C18 C19 C24 C23 -179.7(3) . . . . ?
C22 C23 C24 C19 -1.4(4) . . . . ?
C25 C26 C27 C28 -179.2(3) . . . . ?
C25 C26 C27 C32 1.4(4) . . . . ?
C32 C27 C28 C29 -1.8(4) . . . . ?
C26 C27 C28 C29 178.8(3) . . . . ?
C27 C28 C29 C30 0.4(4) . . . . ?
C28 C29 C30 C31 1.8(4) . . . . ?
C28 C29 C30 N3 -179.7(2) . . . . ?
C29 C30 C31 C32 -2.6(4) . . . . ?
N3 C30 C31 C32 178.9(2) . . . . ?
C30 C31 C32 C27 1.2(4) . . . . ?
C28 C27 C32 C31 1.0(4) . . . . ?
C26 C27 C32 C31 -179.6(3) . . . . ?
O2 C33 C34 O3 0.1(3) . . . . ?
O1 C33 C34 O3 178.6(2) . . . . ?
O2 C33 C34 C35 -120.5(2) . . . . ?
O1 C33 C34 C35 58.0(3) . . . . ?
O3 C34 C35 O4 -75.0(3) . . . . ?
C33 C34 C35 O4 45.1(3) . . . . ?
O3 C34 C35 C36 46.2(3) . . . . ?
C33 C34 C35 C36 166.3(2) . . . . ?
O4 C35 C36 O6 -1.4(3) . . . . ?
C34 C35 C36 O6 -122.7(3) . . . . ?
O4 C35 C36 O5 177.6(2) . . . . ?
C34 C35 C36 O5 56.2(3) . . . . ?
O8 C37 C38 O9 -0.3(3) . . . . ?
O7 C37 C38 O9 179.3(2) . . . . ?
O8 C37 C38 C39 -120.6(2) . . . . ?
O7 C37 C38 C39 59.0(3) . . . . ?
O9 C38 C39 O10 -73.7(3) . . . . ?
C37 C38 C39 O10 46.3(3) . . . . ?
O9 C38 C39 C40 47.5(3) . . . . ?
C37 C38 C39 C40 167.4(2) . . . . ?
O10 C39 C40 O12 -7.4(3) . . . . ?
C38 C39 C40 O12 -128.1(3) . . . . ?
O10 C39 C40 O11 173.4(2) . . . . ?
C38 C39 C40 O11 52.7(3) . . . . ?
O13 C41 C42 O15 -2.3(3) . . . . ?
O14 C41 C42 O15 178.8(2) . . . . ?
O13 C41 C42 C43 -123.4(2) . . . . ?
O14 C41 C42 C43 57.8(3) . . . . ?
O15 C42 C43 O16 -68.1(3) . . . . ?
C41 C42 C43 O16 53.3(3) . . . . ?
O15 C42 C43 C44 56.8(3) . . . . ?
C41 C42 C43 C44 178.2(2) . . . . ?
O16 C43 C44 O18 -162.8(2) . . . . ?
C42 C43 C44 O18 73.5(3) . . . . ?
O16 C43 C44 O17 21.0(3) . . . . ?
C42 C43 C44 O17 -102.8(3) . . . . ?
O19 C45 C46 O21 -3.4(3) . . . . ?
O20 C45 C46 O21 177.7(2) . . . . ?
O19 C45 C46 C47 -124.2(2) . . . . ?
O20 C45 C46 C47 56.9(3) . . . . ?
O21 C46 C47 O22 -68.9(3) . . . . ?
C45 C46 C47 O22 52.6(3) . . . . ?
O21 C46 C47 C48 55.9(3) . . . . ?
C45 C46 C47 C48 177.4(2) . . . . ?
O22 C47 C48 O24 -165.6(2) . . . . ?
C46 C47 C48 O24 71.6(3) . . . . ?
O22 C47 C48 O23 17.7(3) . . . . ?
C46 C47 C48 O23 -105.0(3) . . . . ?
